data_7702849
loop_
_publ_author_name
'Coombs, Deborah L.'
'Aldridge, Simon'
'Jones, Cameron'

_publ_section_title
;
 Synthetic, structural and reaction chemistry of transition metal
 complexes containing the mesitylborylene ligand
;
_journal_issue 20
_journal_name_full 'Journal of the Chemical Society, Dalton Transactions'
_journal_page_first 3851
_journal_paper_doi 10.1039/b206348b
_journal_year 2002
_chemical_formula_sum 'C26 H29 B Fe O3'
_chemical_formula_weight 456.15
_space_group_IT_number 14
_space_group_name_Hall '-P 2ybc'
_space_group_name_H-M_alt 'P 1 21/c 1'
_symmetry_cell_setting monoclinic
_symmetry_space_group_name_H-M 'P 1 21/c 1'
_atom_sites_solution_hydrogens geom
_atom_sites_solution_primary direct
_atom_sites_solution_secondary difmap
_audit_creation_method SHELXL-97
_cell_angle_alpha 90.00
_cell_angle_beta 91.57(3)
_cell_angle_gamma 90.00
_cell_formula_units_Z 4
_cell_length_a 17.798(4)
_cell_length_b 10.551(2)
_cell_length_c 12.427(3)
_cell_measurement_temperature 150(2)
_cell_volume 2332.7(9)
_computing_structure_refinement 'SHELXL-97 (Sheldrick, 1997)'
_computing_structure_solution 'SHELXS-97 (Sheldrick, 1990)'
_diffrn_ambient_temperature 293(2)
_diffrn_measured_fraction_theta_full 0.998
_diffrn_measured_fraction_theta_max 0.998
_diffrn_measurement_device_type 'Nonius Kappa CCD'
_diffrn_radiation_monochromator graphite
_diffrn_radiation_source 'fine-focus sealed tube'
_diffrn_radiation_type MoK\a
_diffrn_radiation_wavelength 0.71073
_diffrn_reflns_av_R_equivalents 0.0980
_diffrn_reflns_av_sigmaI/netI 0.0398
_diffrn_reflns_limit_h_max 21
_diffrn_reflns_limit_h_min -21
_diffrn_reflns_limit_k_max 12
_diffrn_reflns_limit_k_min -12
_diffrn_reflns_limit_l_max 14
_diffrn_reflns_limit_l_min -14
_diffrn_reflns_number 42154
_diffrn_reflns_theta_full 25.35
_diffrn_reflns_theta_max 25.35
_diffrn_reflns_theta_min 3.00
_exptl_absorpt_coefficient_mu 0.671
_exptl_absorpt_correction_T_max 0.94
_exptl_absorpt_correction_T_min 0.72
_exptl_absorpt_correction_type 'Sortav (blessing)'
_exptl_crystal_density_diffrn 1.299
_exptl_crystal_density_method 'not measured'
_exptl_crystal_F_000 960
_refine_diff_density_max 0.263
_refine_diff_density_min -0.338
_refine_diff_density_rms 0.055
_refine_ls_extinction_method none
_refine_ls_goodness_of_fit_ref 1.042
_refine_ls_hydrogen_treatment mixed
_refine_ls_matrix_type full
_refine_ls_number_parameters 286
_refine_ls_number_reflns 4273
_refine_ls_number_restraints 0
_refine_ls_restrained_S_all 1.042
_refine_ls_R_factor_all 0.0482
_refine_ls_R_factor_gt 0.0366
_refine_ls_shift/su_max 0.000
_refine_ls_shift/su_mean 0.000
_refine_ls_structure_factor_coef Fsqd
_refine_ls_weighting_details 'calc w=1/[\s^2^(Fo^2^)+(0.0404P)^2^+1.4164P] where P=(Fo^2^+2Fc^2^)/3'
_refine_ls_weighting_scheme calc
_refine_ls_wR_factor_gt 0.0879
_refine_ls_wR_factor_ref 0.0941
_reflns_number_gt 3554
_reflns_number_total 4273
_reflns_threshold_expression >2sigma(I)
_cod_data_source_file b206348b.txt
_cod_data_source_block cj180
_cod_original_cell_volume 2332.7(8)
_cod_original_sg_symbol_H-M P2(1)/c
_cod_database_code 7702849

loop_
_symmetry_equiv_pos_as_xyz
'x, y, z'
'-x, y+1/2, -z+1/2'
'-x, -y, -z'
'x, -y-1/2, z-1/2'

loop_
_atom_site_label
_atom_site_type_symbol
_atom_site_fract_x
_atom_site_fract_y
_atom_site_fract_z
_atom_site_U_iso_or_equiv
_atom_site_adp_type
_atom_site_occupancy
_atom_site_symmetry_multiplicity
_atom_site_calc_flag
_atom_site_refinement_flags
Fe1 Fe 0.420765(16) 0.60412(3) 0.23824(2) 0.02396(11) Uani 1 1 d .
O1 O 0.34248(10) 0.81657(17) 0.33107(15) 0.0466(4) Uani 1 1 d .
O3 O 0.27885(9) 0.67359(14) 0.12579(13) 0.0362(4) Uani 1 1 d .
O2 O 0.44804(11) 0.72962(19) 0.03641(14) 0.0554(5) Uani 1 1 d .
C1 C 0.20735(12) 0.6735(2) 0.07862(18) 0.0304(5) Uani 1 1 d .
C2 C 0.19243(14) 0.6206(3) -0.0203(2) 0.0488(7) Uani 1 1 d .
H2 H 0.2297 0.5761 -0.0553 0.059 Uiso 1 1 calc R
C3 C 0.12118(14) 0.6338(3) -0.06816(19) 0.0486(7) Uani 1 1 d .
H3 H 0.1117 0.5970 -0.1352 0.058 Uiso 1 1 calc R
C4 C 0.06396(12) 0.6997(2) -0.01956(17) 0.0284(5) Uani 1 1 d .
C5 C 0.08082(14) 0.7486(2) 0.08121(19) 0.0386(6) Uani 1 1 d .
H5 H 0.0437 0.7920 0.1173 0.046 Uiso 1 1 calc R
C6 C 0.15123(14) 0.7353(2) 0.1305(2) 0.0408(6) Uani 1 1 d .
H6 H 0.1603 0.7685 0.1990 0.049 Uiso 1 1 calc R
C7 C -0.01303(12) 0.7199(2) -0.07562(18) 0.0333(5) Uani 1 1 d .
C8 C -0.03264(14) 0.6121(2) -0.1530(2) 0.0420(6) Uani 1 1 d .
H8A H -0.0818 0.6260 -0.1844 0.063 Uiso 1 1 calc R
H8B H -0.0320 0.5332 -0.1144 0.063 Uiso 1 1 calc R
H8C H 0.0036 0.6091 -0.2088 0.063 Uiso 1 1 calc R
C9 C -0.07563(14) 0.7277(4) 0.0076(2) 0.0635(9) Uani 1 1 d .
H9A H -0.0676 0.8007 0.0525 0.095 Uiso 1 1 calc R
H9B H -0.0746 0.6526 0.0513 0.095 Uiso 1 1 calc R
H9C H -0.1236 0.7344 -0.0292 0.095 Uiso 1 1 calc R
C10 C -0.01052(15) 0.8449(2) -0.1383(2) 0.0467(6) Uani 1 1 d .
H10A H 0.0007 0.9132 -0.0895 0.070 Uiso 1 1 calc R
H10B H -0.0584 0.8597 -0.1735 0.070 Uiso 1 1 calc R
H10C H 0.0277 0.8400 -0.1912 0.070 Uiso 1 1 calc R
C11 C 0.28721(11) 0.4313(2) 0.15832(16) 0.0263(5) Uani 1 1 d .
C12 C 0.31004(12) 0.3457(2) 0.07871(17) 0.0298(5) Uani 1 1 d .
C13 C 0.29107(13) 0.2178(2) 0.08649(19) 0.0352(5) Uani 1 1 d .
H13 H 0.3066 0.1622 0.0335 0.042 Uiso 1 1 calc R
C14 C 0.24993(13) 0.1714(2) 0.1704(2) 0.0367(6) Uani 1 1 d .
C15 C 0.22604(12) 0.2563(2) 0.24744(19) 0.0354(5) Uani 1 1 d .
H15 H 0.1976 0.2265 0.3038 0.042 Uiso 1 1 calc R
C16 C 0.24350(12) 0.3851(2) 0.24286(18) 0.0303(5) Uani 1 1 d .
C17 C 0.35532(14) 0.3900(2) -0.01566(18) 0.0385(6) Uani 1 1 d .
H17A H 0.3245 0.3871 -0.0802 0.058 Uiso 1 1 calc R
H17B H 0.3981 0.3357 -0.0234 0.058 Uiso 1 1 calc R
H17C H 0.3720 0.4754 -0.0031 0.058 Uiso 1 1 calc R
C18 C 0.23055(17) 0.0320(2) 0.1762(3) 0.0553(7) Uani 1 1 d .
H18A H 0.1912 0.0131 0.1243 0.083 Uiso 1 1 calc R
H18B H 0.2139 0.0121 0.2471 0.083 Uiso 1 1 calc R
H18C H 0.2742 -0.0175 0.1609 0.083 Uiso 1 1 calc R
C19 C 0.21652(13) 0.4738(2) 0.32821(19) 0.0388(6) Uani 1 1 d .
H19A H 0.1938 0.4259 0.3843 0.058 Uiso 1 1 calc R
H19B H 0.1802 0.5313 0.2970 0.058 Uiso 1 1 calc R
H19C H 0.2584 0.5209 0.3578 0.058 Uiso 1 1 calc R
C20 C 0.42838(16) 0.4204(2) 0.3043(3) 0.0538(8) Uani 1 1 d .
H20 H 0.3899 0.3608 0.3036 0.065 Uiso 1 1 calc R
C21 C 0.44268(14) 0.5098(3) 0.3844(2) 0.0431(6) Uani 1 1 d .
H21 H 0.4144 0.5221 0.4453 0.052 Uiso 1 1 calc R
C22 C 0.50752(13) 0.5790(2) 0.35746(18) 0.0334(5) Uani 1 1 d .
H22 H 0.5300 0.6433 0.3981 0.040 Uiso 1 1 calc R
C23 C 0.53163(13) 0.5338(2) 0.25966(19) 0.0392(6) Uani 1 1 d .
H23 H 0.5732 0.5627 0.2230 0.047 Uiso 1 1 calc R
C24 C 0.48177(17) 0.4354(3) 0.2249(2) 0.0528(8) Uani 1 1 d .
H24 H 0.4843 0.3897 0.1612 0.063 Uiso 1 1 calc R
C25 C 0.37349(12) 0.7321(2) 0.29433(18) 0.0314(5) Uani 1 1 d .
C26 C 0.43655(12) 0.6801(2) 0.11734(19) 0.0341(5) Uani 1 1 d .
B1 B 0.31873(14) 0.5708(2) 0.16485(19) 0.0273(5) Uani 1 1 d .

loop_
_atom_site_aniso_label
_atom_site_aniso_U_11
_atom_site_aniso_U_22
_atom_site_aniso_U_33
_atom_site_aniso_U_23
_atom_site_aniso_U_13
_atom_site_aniso_U_12
Fe1 0.02065(18) 0.02500(18) 0.02588(18) 0.00394(12) -0.00594(12) -0.00073(12)
O1 0.0390(10) 0.0415(10) 0.0590(11) -0.0102(9) -0.0071(8) 0.0103(8)
O3 0.0274(8) 0.0293(8) 0.0510(10) 0.0091(7) -0.0168(7) -0.0053(7)
O2 0.0507(12) 0.0753(14) 0.0398(10) 0.0250(10) -0.0069(8) -0.0198(10)
C1 0.0247(11) 0.0273(11) 0.0384(12) 0.0091(9) -0.0112(9) -0.0042(9)
C2 0.0238(13) 0.088(2) 0.0341(13) -0.0033(13) 0.0002(10) 0.0117(13)
C3 0.0278(13) 0.092(2) 0.0260(12) -0.0109(12) -0.0053(10) 0.0104(13)
C4 0.0226(11) 0.0339(11) 0.0286(11) 0.0059(9) -0.0018(9) -0.0003(9)
C5 0.0331(13) 0.0379(13) 0.0445(14) -0.0097(11) -0.0071(10) 0.0122(11)
C6 0.0430(15) 0.0353(13) 0.0432(14) -0.0124(10) -0.0172(11) 0.0086(11)
C7 0.0221(11) 0.0436(13) 0.0340(12) 0.0027(10) -0.0040(9) 0.0039(10)
C8 0.0294(13) 0.0450(15) 0.0507(15) 0.0022(11) -0.0145(11) -0.0017(11)
C9 0.0230(14) 0.115(3) 0.0530(17) 0.0001(17) 0.0011(12) 0.0083(15)
C10 0.0390(15) 0.0419(14) 0.0580(17) 0.0064(12) -0.0191(12) 0.0088(12)
C11 0.0193(11) 0.0313(11) 0.0278(11) 0.0065(9) -0.0061(8) -0.0030(9)
C12 0.0238(11) 0.0336(12) 0.0315(12) 0.0012(9) -0.0079(9) -0.0040(9)
C13 0.0306(12) 0.0331(12) 0.0414(13) -0.0025(10) -0.0085(10) 0.0002(10)
C14 0.0268(12) 0.0303(12) 0.0522(15) 0.0101(11) -0.0124(11) -0.0048(10)
C15 0.0232(11) 0.0411(13) 0.0415(13) 0.0194(11) -0.0056(10) -0.0061(10)
C16 0.0199(11) 0.0374(12) 0.0331(12) 0.0072(9) -0.0052(9) -0.0011(9)
C17 0.0369(14) 0.0461(14) 0.0325(12) -0.0046(10) 0.0002(10) -0.0081(11)
C18 0.0524(17) 0.0340(14) 0.079(2) 0.0129(13) -0.0131(15) -0.0083(12)
C19 0.0315(13) 0.0470(14) 0.0381(13) 0.0074(11) 0.0045(10) -0.0012(11)
C20 0.0404(16) 0.0305(13) 0.088(2) 0.0254(14) -0.0349(15) -0.0052(11)
C21 0.0325(13) 0.0575(16) 0.0392(13) 0.0243(12) -0.0037(10) 0.0098(12)
C22 0.0288(12) 0.0349(12) 0.0357(12) 0.0033(10) -0.0152(10) 0.0030(10)
C23 0.0259(12) 0.0506(15) 0.0413(14) 0.0091(11) 0.0012(10) 0.0119(11)
C24 0.0648(19) 0.0411(14) 0.0507(16) -0.0147(12) -0.0285(14) 0.0291(14)
C25 0.0269(12) 0.0322(12) 0.0347(12) 0.0025(10) -0.0081(9) -0.0025(10)
C26 0.0238(12) 0.0401(13) 0.0379(13) 0.0054(10) -0.0085(9) -0.0065(10)
B1 0.0215(12) 0.0329(13) 0.0273(12) 0.0031(10) -0.0024(10) -0.0021(10)

loop_
_atom_type_symbol
_atom_type_description
_atom_type_scat_dispersion_real
_atom_type_scat_dispersion_imag
_atom_type_scat_source
C C 0.0033 0.0016 'International Tables Vol C Tables 4.2.6.8 and 6.1.1.4'
H H 0.0000 0.0000 'International Tables Vol C Tables 4.2.6.8 and 6.1.1.4'
B B 0.0013 0.0007 'International Tables Vol C Tables 4.2.6.8 and 6.1.1.4'
O O 0.0106 0.0060 'International Tables Vol C Tables 4.2.6.8 and 6.1.1.4'
Fe Fe 0.3463 0.8444 'International Tables Vol C Tables 4.2.6.8 and 6.1.1.4'

loop_
_geom_angle_atom_site_label_1
_geom_angle_atom_site_label_2
_geom_angle_atom_site_label_3
_geom_angle
C26 Fe1 C25 94.58(11)
C26 Fe1 B1 81.69(10)
C25 Fe1 B1 83.05(10)
C26 Fe1 C24 103.17(12)
C25 Fe1 C24 160.99(11)
B1 Fe1 C24 105.98(11)
C26 Fe1 C21 159.94(10)
C25 Fe1 C21 95.82(11)
B1 Fe1 C21 116.57(10)
C24 Fe1 C21 65.22(11)
C26 Fe1 C20 138.83(13)
C25 Fe1 C20 125.60(12)
B1 Fe1 C20 93.58(10)
C24 Fe1 C20 38.85(12)
C21 Fe1 C20 38.59(11)
C26 Fe1 C23 95.65(10)
C25 Fe1 C23 132.70(10)
B1 Fe1 C23 144.15(10)
C24 Fe1 C23 39.54(11)
C21 Fe1 C23 64.83(10)
C20 Fe1 C23 65.12(10)
C26 Fe1 C22 122.00(10)
C25 Fe1 C22 99.62(9)
B1 Fe1 C22 155.52(9)
C24 Fe1 C22 65.22(10)
C21 Fe1 C22 39.08(9)
C20 Fe1 C22 64.93(9)
C23 Fe1 C22 38.07(9)
B1 O3 C1 127.36(17)
C6 C1 C2 119.4(2)
C6 C1 O3 118.3(2)
C2 C1 O3 122.2(2)
C1 C2 C3 119.6(2)
C4 C3 C2 122.4(2)
C5 C4 C3 116.1(2)
C5 C4 C7 121.9(2)
C3 C4 C7 122.0(2)
C4 C5 C6 122.3(2)
C1 C6 C5 120.2(2)
C8 C7 C10 109.3(2)
C8 C7 C4 111.61(19)
C10 C7 C4 108.20(19)
C8 C7 C9 107.8(2)
C10 C7 C9 109.1(2)
C4 C7 C9 110.80(19)
C12 C11 C16 118.52(19)
C12 C11 B1 121.74(19)
C16 C11 B1 119.12(19)
C13 C12 C11 119.8(2)
C13 C12 C17 119.2(2)
C11 C12 C17 121.0(2)
C14 C13 C12 122.0(2)
C13 C14 C15 118.1(2)
C13 C14 C18 120.5(2)
C15 C14 C18 121.3(2)
C14 C15 C16 121.9(2)
C15 C16 C11 119.6(2)
C15 C16 C19 120.1(2)
C11 C16 C19 120.2(2)
C21 C20 C24 108.3(2)
C21 C20 Fe1 70.33(14)
C24 C20 Fe1 70.03(14)
C20 C21 C22 108.4(2)
C20 C21 Fe1 71.09(14)
C22 C21 Fe1 71.57(13)
C23 C22 C21 107.8(2)
C23 C22 Fe1 70.62(13)
C21 C22 Fe1 69.36(13)
C22 C23 C24 108.1(2)
C22 C23 Fe1 71.32(13)
C24 C23 Fe1 69.31(14)
C20 C24 C23 107.4(2)
C20 C24 Fe1 71.13(15)
C23 C24 Fe1 71.15(14)
O1 C25 Fe1 179.8(2)
O2 C26 Fe1 178.9(2)
O3 B1 C11 122.55(19)
O3 B1 Fe1 117.74(16)
C11 B1 Fe1 119.67(15)

loop_
_geom_bond_atom_site_label_1
_geom_bond_atom_site_label_2
_geom_bond_distance
Fe1 C26 1.733(2)
Fe1 C25 1.746(2)
Fe1 B1 2.040(2)
Fe1 C24 2.094(2)
Fe1 C21 2.098(2)
Fe1 C20 2.108(2)
Fe1 C23 2.118(2)
Fe1 C22 2.127(2)
O1 C25 1.149(3)
O3 B1 1.377(3)
O3 C1 1.386(3)
O2 C26 1.157(3)
C1 C6 1.369(3)
C1 C2 1.370(3)
C2 C3 1.393(3)
C3 C4 1.385(3)
C4 C5 1.380(3)
C4 C7 1.535(3)
C5 C6 1.387(3)
C7 C8 1.524(3)
C7 C10 1.532(3)
C7 C9 1.543(3)
C11 C12 1.408(3)
C11 C16 1.411(3)
C11 B1 1.577(3)
C12 C13 1.394(3)
C12 C17 1.515(3)
C13 C14 1.380(3)
C14 C15 1.386(4)
C14 C18 1.513(3)
C15 C16 1.396(3)
C16 C19 1.503(3)
C20 C21 1.390(4)
C20 C24 1.397(4)
C21 C22 1.413(3)
C22 C23 1.384(3)
C23 C24 1.425(4)
